data_7233520
loop_
_publ_author_name
'Weifeng Zhang'
'Ji Zhang'
'Xiangyang Chen'
'Zupan Mao'
'Xiaodong Xie'
'Liping Wang'
'Yi Liao'
'Gui Yu'
'Yunqi Liu'
'Daoben Zhu'

_publ_section_title
;
 Bitrialkylsilylethynyl thienoacenes: synthesis, molecular conformation
 and crystal packing, and their field-effect properties
;
_journal_name_full 'Journal of Materials Chemistry C'
_journal_page_first 6403
_journal_page_last 6410
_journal_paper_doi 10.1039/C3TC31421A
_journal_volume 1
_journal_year 2012
_chemical_formula_moiety 'C30 H28 S Si2'
_chemical_formula_sum 'C30 H28 S Si2'
_chemical_formula_weight 476.76
_space_group_IT_number 2
_space_group_name_Hall '-P 1'
_space_group_name_H-M_alt 'P -1'
_symmetry_cell_setting triclinic
_symmetry_space_group_name_H-M 'P -1'
_atom_sites_solution_hydrogens geom
_atom_sites_solution_primary direct
_atom_sites_solution_secondary difmap
_cell_angle_alpha 75.68(3)
_cell_angle_beta 87.39(3)
_cell_angle_gamma 78.99(3)
_cell_formula_units_Z 2
_cell_length_a 7.2587(15)
_cell_length_b 13.877(3)
_cell_length_c 13.896(3)
_cell_measurement_reflns_used 4962
_cell_measurement_temperature 173(2)
_cell_measurement_theta_max 27.4816
_cell_measurement_theta_min 1.5124
_cell_volume 1331.3(5)
_computing_cell_refinement 'CrystalClear (Rigaku Inc., 2008)'
_computing_data_collection 'CrystalClear (Rigaku Inc., 2008)'
_computing_data_reduction 'CrystalClear (Rigaku Inc., 2008)'
_computing_molecular_graphics
;
 Mercury: visualization and analysis of crystal structures, C. F. Macrae,
 P. R. Edgington, P. McCabe, E. Pidcock, G. P. Shields, R. Taylor,
 M. Towler and J. van de Streek, J. Appl. Cryst., 39, 453-457, 2006.
;
_computing_publication_material 'SHELX-97 (Sheldrick, 2008)'
_computing_structure_refinement 'SHELX-97 (Sheldrick, 2008)'
_computing_structure_solution 'SHELX-97 (Sheldrick, 2008)'
_diffrn_ambient_temperature 173(2)
_diffrn_detector_area_resol_mean 28.5714
_diffrn_measured_fraction_theta_full 0.992
_diffrn_measured_fraction_theta_max 0.992
_diffrn_measurement_device_type 'Saturn724+ CCD'
_diffrn_measurement_method '\w scans at fixed \c = 45\%'
_diffrn_radiation_monochromator graphite
_diffrn_radiation_source 'fine-focus sealed tube'
_diffrn_radiation_type MoK\a
_diffrn_radiation_wavelength 0.71073
_diffrn_reflns_av_R_equivalents 0.0504
_diffrn_reflns_av_sigmaI/netI 0.0530
_diffrn_reflns_limit_h_max 9
_diffrn_reflns_limit_h_min -9
_diffrn_reflns_limit_k_max 18
_diffrn_reflns_limit_k_min -18
_diffrn_reflns_limit_l_max 18
_diffrn_reflns_limit_l_min -18
_diffrn_reflns_number 16033
_diffrn_reflns_theta_full 27.49
_diffrn_reflns_theta_max 27.49
_diffrn_reflns_theta_min 1.88
_exptl_absorpt_coefficient_mu 0.228
_exptl_absorpt_correction_T_max 1.0000
_exptl_absorpt_correction_T_min 0.8088
_exptl_absorpt_correction_type multi-scan
_exptl_absorpt_process_details 'CrystalClear (Rigaku Inc., 2008)'
_exptl_crystal_colour red
_exptl_crystal_density_diffrn 1.189
_exptl_crystal_density_method 'not measured'
_exptl_crystal_description rod
_exptl_crystal_F_000 504
_exptl_crystal_size_max 0.33
_exptl_crystal_size_mid 0.15
_exptl_crystal_size_min 0.10
_refine_diff_density_max 0.391
_refine_diff_density_min -0.298
_refine_diff_density_rms 0.061
_refine_ls_extinction_method none
_refine_ls_goodness_of_fit_ref 1.165
_refine_ls_hydrogen_treatment constr
_refine_ls_matrix_type full
_refine_ls_number_parameters 304
_refine_ls_number_reflns 6063
_refine_ls_number_restraints 0
_refine_ls_restrained_S_all 1.165
_refine_ls_R_factor_all 0.0841
_refine_ls_R_factor_gt 0.0719
_refine_ls_shift/su_max 0.001
_refine_ls_shift/su_mean 0.000
_refine_ls_structure_factor_coef Fsqd
_refine_ls_weighting_details 'calc w=1/[\s^2^(Fo^2^)+(0.0468P)^2^+0.9135P] where P=(Fo^2^+2Fc^2^)/3'
_refine_ls_weighting_scheme calc
_refine_ls_wR_factor_gt 0.1460
_refine_ls_wR_factor_ref 0.1529
_reflns_number_gt 5290
_reflns_number_total 6063
_reflns_threshold_expression >2sigma(I)
_cod_data_source_file 1000001.cif
_cod_data_source_block PCOD1000001
_cod_original_cell_volume 1331.4(5)
_cod_original_sg_symbol_H-M P-1
_cod_database_code 7233520

loop_
_symmetry_equiv_pos_as_xyz
'x, y, z'
'-x, -y, -z'

loop_
_atom_site_label
_atom_site_type_symbol
_atom_site_fract_x
_atom_site_fract_y
_atom_site_fract_z
_atom_site_U_iso_or_equiv
_atom_site_adp_type
_atom_site_occupancy
_atom_site_symmetry_multiplicity
_atom_site_calc_flag
_atom_site_refinement_flags
_atom_site_disorder_assembly
_atom_site_disorder_group
S1 S 0.17446(10) 0.49941(5) 0.80607(5) 0.03416(18) Uani 1 1 d . . .
Si1 Si 0.15821(11) 0.98786(6) 0.69366(5) 0.03275(19) Uani 1 1 d . . .
Si2 Si 0.35537(13) 0.36996(6) 1.43972(6) 0.0405(2) Uani 1 1 d . . .
C1 C 0.1782(3) 0.37852(19) 0.8850(2) 0.0305(6) Uani 1 1 d . . .
C2 C 0.1448(4) 0.2941(2) 0.8563(2) 0.0367(6) Uani 1 1 d . . .
H2 H 0.1178 0.2978 0.7891 0.044 Uiso 1 1 calc R . .
C3 C 0.1522(4) 0.2047(2) 0.9285(2) 0.0379(6) Uani 1 1 d . . .
H3 H 0.1308 0.1461 0.9104 0.045 Uiso 1 1 calc R . .
C4 C 0.1905(4) 0.1990(2) 1.0275(2) 0.0381(6) Uani 1 1 d . . .
H4 H 0.1941 0.1370 1.0759 0.046 Uiso 1 1 calc R . .
C5 C 0.2231(4) 0.28309(19) 1.0554(2) 0.0339(6) Uani 1 1 d . . .
H5 H 0.2494 0.2790 1.1228 0.041 Uiso 1 1 calc R . .
C6 C 0.2170(3) 0.37397(19) 0.98412(19) 0.0286(5) Uani 1 1 d . . .
C7 C 0.2436(3) 0.47141(18) 0.99712(19) 0.0276(5) Uani 1 1 d . . .
C8 C 0.2793(3) 0.49662(18) 1.08224(19) 0.0279(5) Uani 1 1 d . . .
H8 H 0.2920 0.4464 1.1432 0.033 Uiso 1 1 calc R . .
C9 C 0.2978(3) 0.59700(18) 1.08100(18) 0.0260(5) Uani 1 1 d . . .
C10 C 0.3299(3) 0.62437(18) 1.16962(18) 0.0268(5) Uani 1 1 d . . .
C11 C 0.3531(3) 0.72361(18) 1.16732(19) 0.0268(5) Uani 1 1 d . . .
C12 C 0.3919(4) 0.7514(2) 1.25490(19) 0.0316(6) Uani 1 1 d . . .
H12 H 0.4009 0.7026 1.3168 0.038 Uiso 1 1 calc R . .
C13 C 0.4164(4) 0.8471(2) 1.2515(2) 0.0347(6) Uani 1 1 d . . .
H13 H 0.4435 0.8642 1.3108 0.042 Uiso 1 1 calc R . .
C14 C 0.4018(4) 0.92077(19) 1.1605(2) 0.0346(6) Uani 1 1 d . . .
H14 H 0.4200 0.9871 1.1589 0.041 Uiso 1 1 calc R . .
C15 C 0.3620(4) 0.89792(19) 1.0754(2) 0.0326(6) Uani 1 1 d . . .
H15 H 0.3502 0.9489 1.0150 0.039 Uiso 1 1 calc R . .
C16 C 0.3374(3) 0.79852(18) 1.07504(19) 0.0269(5) Uani 1 1 d . . .
C17 C 0.2983(3) 0.77240(18) 0.98729(18) 0.0270(5) Uani 1 1 d . . .
C18 C 0.2812(3) 0.67221(18) 0.98796(18) 0.0265(5) Uani 1 1 d . . .
C19 C 0.2444(3) 0.64416(19) 0.90018(18) 0.0280(5) Uani 1 1 d . . .
H19 H 0.2329 0.6928 0.8382 0.034 Uiso 1 1 calc R . .
C20 C 0.2256(3) 0.54686(19) 0.90512(19) 0.0288(5) Uani 1 1 d . . .
C21 C 0.2673(4) 0.84833(19) 0.89553(19) 0.0304(6) Uani 1 1 d . . .
C22 C 0.2316(4) 0.9087(2) 0.8173(2) 0.0360(6) Uani 1 1 d . . .
C23 C -0.0472(5) 0.9427(3) 0.6562(3) 0.0568(9) Uani 1 1 d . . .
H23B H -0.0987 0.9877 0.5935 0.085 Uiso 1 1 calc R . .
H23C H -0.1437 0.9429 0.7079 0.085 Uiso 1 1 calc R . .
H23A H -0.0072 0.8738 0.6476 0.085 Uiso 1 1 calc R . .
C24 C 0.3581(5) 0.9713(3) 0.6075(2) 0.0529(8) Uani 1 1 d . . .
H24A H 0.3826 0.9016 0.5999 0.079 Uiso 1 1 calc R . .
H24C H 0.4700 0.9852 0.6344 0.079 Uiso 1 1 calc R . .
H24B H 0.3272 1.0183 0.5426 0.079 Uiso 1 1 calc R . .
C25 C 0.0928(4) 1.1222(2) 0.6979(2) 0.0444(7) Uani 1 1 d . . .
H25A H 0.0477 1.1632 0.6323 0.067 Uiso 1 1 calc R . .
H25C H 0.2027 1.1451 0.7164 0.067 Uiso 1 1 calc R . .
H25B H -0.0068 1.1294 0.7470 0.067 Uiso 1 1 calc R . .
C26 C 0.3360(4) 0.55007(19) 1.26236(19) 0.0298(5) Uani 1 1 d . . .
C27 C 0.3397(4) 0.4844(2) 1.3381(2) 0.0363(6) Uani 1 1 d . . .
C28 C 0.2279(7) 0.2837(3) 1.3981(3) 0.0799(14) Uani 1 1 d . . .
H28B H 0.0955 0.3155 1.3870 0.120 Uiso 1 1 calc R . .
H28C H 0.2378 0.2200 1.4491 0.120 Uiso 1 1 calc R . .
H28A H 0.2832 0.2700 1.3360 0.120 Uiso 1 1 calc R . .
C29 C 0.6087(5) 0.3123(3) 1.4592(3) 0.0591(9) Uani 1 1 d . . .
H29B H 0.6214 0.2471 1.5082 0.089 Uiso 1 1 calc R . .
H29C H 0.6732 0.3577 1.4835 0.089 Uiso 1 1 calc R . .
H29A H 0.6647 0.3019 1.3962 0.089 Uiso 1 1 calc R . .
C30 C 0.2483(5) 0.4006(3) 1.5549(2) 0.0561(9) Uani 1 1 d . . .
H30A H 0.1168 0.4335 1.5421 0.084 Uiso 1 1 calc R . .
H30C H 0.3168 0.4464 1.5759 0.084 Uiso 1 1 calc R . .
H30B H 0.2549 0.3382 1.6074 0.084 Uiso 1 1 calc R . .

loop_
_atom_site_aniso_label
_atom_site_aniso_U_11
_atom_site_aniso_U_22
_atom_site_aniso_U_33
_atom_site_aniso_U_23
_atom_site_aniso_U_13
_atom_site_aniso_U_12
S1 0.0381(4) 0.0358(4) 0.0302(3) -0.0091(3) 0.0018(3) -0.0097(3)
Si1 0.0389(4) 0.0312(4) 0.0280(4) -0.0032(3) -0.0018(3) -0.0109(3)
Si2 0.0556(5) 0.0300(4) 0.0334(4) 0.0032(3) -0.0070(4) -0.0141(4)
C1 0.0233(12) 0.0329(13) 0.0358(14) -0.0107(11) 0.0043(11) -0.0039(11)
C2 0.0294(14) 0.0420(15) 0.0441(16) -0.0203(13) 0.0043(12) -0.0081(12)
C3 0.0314(14) 0.0317(14) 0.0555(18) -0.0186(13) 0.0048(13) -0.0089(12)
C4 0.0306(14) 0.0298(13) 0.0515(18) -0.0070(13) 0.0030(13) -0.0046(11)
C5 0.0305(14) 0.0300(13) 0.0396(15) -0.0065(12) 0.0012(12) -0.0045(11)
C6 0.0215(12) 0.0285(12) 0.0373(14) -0.0107(11) 0.0018(10) -0.0053(10)
C7 0.0226(12) 0.0247(12) 0.0340(13) -0.0055(10) 0.0013(10) -0.0034(10)
C8 0.0249(12) 0.0250(12) 0.0297(13) -0.0002(10) 0.0003(10) -0.0035(10)
C9 0.0211(12) 0.0251(12) 0.0293(13) -0.0017(10) -0.0006(10) -0.0049(10)
C10 0.0237(12) 0.0261(12) 0.0279(12) -0.0011(10) -0.0017(10) -0.0049(10)
C11 0.0215(12) 0.0257(12) 0.0319(13) -0.0037(10) -0.0006(10) -0.0054(10)
C12 0.0285(13) 0.0337(13) 0.0301(13) -0.0041(11) -0.0018(11) -0.0039(11)
C13 0.0332(14) 0.0348(14) 0.0380(15) -0.0118(12) -0.0038(12) -0.0058(12)
C14 0.0321(14) 0.0251(12) 0.0474(16) -0.0089(12) 0.0000(12) -0.0074(11)
C15 0.0327(14) 0.0256(12) 0.0368(14) -0.0018(11) -0.0014(11) -0.0062(11)
C16 0.0197(11) 0.0248(12) 0.0337(13) -0.0032(10) 0.0009(10) -0.0036(10)
C17 0.0222(12) 0.0242(11) 0.0308(13) 0.0014(10) -0.0010(10) -0.0053(10)
C18 0.0202(12) 0.0266(12) 0.0298(13) -0.0021(10) -0.0003(10) -0.0035(10)
C19 0.0262(13) 0.0283(12) 0.0266(12) -0.0017(10) 0.0004(10) -0.0045(10)
C20 0.0256(12) 0.0303(13) 0.0300(13) -0.0058(11) 0.0016(10) -0.0064(10)
C21 0.0310(13) 0.0264(12) 0.0333(14) -0.0035(11) 0.0004(11) -0.0095(11)
C22 0.0408(16) 0.0305(13) 0.0356(15) -0.0024(12) -0.0017(12) -0.0111(12)
C23 0.059(2) 0.066(2) 0.051(2) -0.0118(17) -0.0158(17) -0.0255(18)
C24 0.062(2) 0.0536(19) 0.0432(18) -0.0131(15) 0.0095(16) -0.0103(17)
C25 0.0421(17) 0.0327(14) 0.0539(19) -0.0018(14) -0.0029(14) -0.0067(13)
C26 0.0285(13) 0.0293(13) 0.0322(13) -0.0065(11) -0.0025(11) -0.0072(11)
C27 0.0461(17) 0.0294(13) 0.0329(14) -0.0017(11) -0.0069(12) -0.0116(12)
C28 0.119(4) 0.052(2) 0.073(3) 0.0020(19) -0.027(3) -0.042(2)
C29 0.072(2) 0.0483(19) 0.0458(19) 0.0011(15) -0.0028(17) 0.0005(18)
C30 0.058(2) 0.057(2) 0.0406(18) 0.0054(16) -0.0032(16) 0.0009(17)

loop_
_atom_type_symbol
_atom_type_description
_atom_type_scat_dispersion_real
_atom_type_scat_dispersion_imag
_atom_type_scat_source
C C 0.0033 0.0016 'International Tables Vol C Tables 4.2.6.8 and 6.1.1.4'
H H 0.0000 0.0000 'International Tables Vol C Tables 4.2.6.8 and 6.1.1.4'
Si Si 0.0817 0.0704 'International Tables Vol C Tables 4.2.6.8 and 6.1.1.4'
S S 0.1246 0.1234 'International Tables Vol C Tables 4.2.6.8 and 6.1.1.4'

loop_
_geom_angle_atom_site_label_1
_geom_angle_atom_site_label_2
_geom_angle_atom_site_label_3
_geom_angle
_geom_angle_site_symmetry_1
_geom_angle_site_symmetry_3
C20 S1 C1 91.36(12) . .
C22 Si1 C25 110.20(14) . .
C22 Si1 C24 107.91(15) . .
C25 Si1 C24 110.07(15) . .
C22 Si1 C23 107.07(15) . .
C25 Si1 C23 110.47(16) . .
C24 Si1 C23 111.04(17) . .
C27 Si2 C28 106.75(15) . .
C27 Si2 C30 110.98(15) . .
C28 Si2 C30 110.3(2) . .
C27 Si2 C29 107.37(15) . .
C28 Si2 C29 110.4(2) . .
C30 Si2 C29 110.86(16) . .
C2 C1 C6 121.4(2) . .
C2 C1 S1 125.7(2) . .
C6 C1 S1 112.93(19) . .
C3 C2 C1 118.0(3) . .
C3 C2 H2 121.0 . .
C1 C2 H2 121.0 . .
C2 C3 C4 121.3(3) . .
C2 C3 H3 119.4 . .
C4 C3 H3 119.4 . .
C5 C4 C3 120.4(3) . .
C5 C4 H4 119.8 . .
C3 C4 H4 119.8 . .
C4 C5 C6 119.6(3) . .
C4 C5 H5 120.2 . .
C6 C5 H5 120.2 . .
C5 C6 C1 119.4(2) . .
C5 C6 C7 128.7(2) . .
C1 C6 C7 111.9(2) . .
C8 C7 C20 119.6(2) . .
C8 C7 C6 128.7(2) . .
C20 C7 C6 111.7(2) . .
C7 C8 C9 120.9(2) . .
C7 C8 H8 119.6 . .
C9 C8 H8 119.6 . .
C10 C9 C8 121.1(2) . .
C10 C9 C18 119.7(2) . .
C8 C9 C18 119.2(2) . .
C11 C10 C9 120.7(2) . .
C11 C10 C26 120.2(2) . .
C9 C10 C26 119.0(2) . .
C10 C11 C12 121.5(2) . .
C10 C11 C16 119.8(2) . .
C12 C11 C16 118.7(2) . .
C13 C12 C11 121.0(2) . .
C13 C12 H12 119.5 . .
C11 C12 H12 119.5 . .
C12 C13 C14 120.3(3) . .
C12 C13 H13 119.8 . .
C14 C13 H13 119.8 . .
C15 C14 C13 120.7(2) . .
C15 C14 H14 119.7 . .
C13 C14 H14 119.7 . .
C14 C15 C16 121.0(2) . .
C14 C15 H15 119.5 . .
C16 C15 H15 119.5 . .
C17 C16 C15 122.2(2) . .
C17 C16 C11 119.6(2) . .
C15 C16 C11 118.3(2) . .
C16 C17 C18 121.3(2) . .
C16 C17 C21 120.3(2) . .
C18 C17 C21 118.4(2) . .
C17 C18 C19 122.1(2) . .
C17 C18 C9 118.9(2) . .
C19 C18 C9 119.0(2) . .
C20 C19 C18 119.8(2) . .
C20 C19 H19 120.1 . .
C18 C19 H19 120.1 . .
C19 C20 C7 121.6(2) . .
C19 C20 S1 126.3(2) . .
C7 C20 S1 112.13(18) . .
C22 C21 C17 175.4(3) . .
C21 C22 Si1 171.7(2) . .
Si1 C23 H23B 109.5 . .
Si1 C23 H23C 109.5 . .
H23B C23 H23C 109.5 . .
Si1 C23 H23A 109.5 . .
H23B C23 H23A 109.5 . .
H23C C23 H23A 109.5 . .
Si1 C24 H24A 109.5 . .
Si1 C24 H24C 109.5 . .
H24A C24 H24C 109.5 . .
Si1 C24 H24B 109.5 . .
H24A C24 H24B 109.5 . .
H24C C24 H24B 109.5 . .
Si1 C25 H25A 109.5 . .
Si1 C25 H25C 109.5 . .
H25A C25 H25C 109.5 . .
Si1 C25 H25B 109.5 . .
H25A C25 H25B 109.5 . .
H25C C25 H25B 109.5 . .
C27 C26 C10 177.0(3) . .
C26 C27 Si2 170.4(2) . .
Si2 C28 H28B 109.5 . .
Si2 C28 H28C 109.5 . .
H28B C28 H28C 109.5 . .
Si2 C28 H28A 109.5 . .
H28B C28 H28A 109.5 . .
H28C C28 H28A 109.5 . .
Si2 C29 H29B 109.5 . .
Si2 C29 H29C 109.5 . .
H29B C29 H29C 109.5 . .
Si2 C29 H29A 109.5 . .
H29B C29 H29A 109.5 . .
H29C C29 H29A 109.5 . .
Si2 C30 H30A 109.5 . .
Si2 C30 H30C 109.5 . .
H30A C30 H30C 109.5 . .
Si2 C30 H30B 109.5 . .
H30A C30 H30B 109.5 . .
H30C C30 H30B 109.5 . .

loop_
_geom_bond_atom_site_label_1
_geom_bond_atom_site_label_2
_geom_bond_distance
_geom_bond_site_symmetry_2
S1 C20 1.748(3) .
S1 C1 1.759(3) .
Si1 C22 1.836(3) .
Si1 C25 1.848(3) .
Si1 C24 1.856(3) .
Si1 C23 1.864(3) .
Si2 C27 1.835(3) .
Si2 C28 1.854(4) .
Si2 C30 1.855(3) .
Si2 C29 1.863(4) .
C1 C2 1.392(4) .
C1 C6 1.402(4) .
C2 C3 1.383(4) .
C2 H2 0.9500 .
C3 C4 1.396(4) .
C3 H3 0.9500 .
C4 C5 1.380(4) .
C4 H4 0.9500 .
C5 C6 1.392(4) .
C5 H5 0.9500 .
C6 C7 1.457(3) .
C7 C8 1.362(3) .
C7 C20 1.432(3) .
C8 C9 1.421(3) .
C8 H8 0.9500 .
C9 C10 1.417(3) .
C9 C18 1.440(3) .
C10 C11 1.411(3) .
C10 C26 1.434(3) .
C11 C12 1.419(4) .
C11 C16 1.431(3) .
C12 C13 1.362(4) .
C12 H12 0.9500 .
C13 C14 1.410(4) .
C13 H13 0.9500 .
C14 C15 1.355(4) .
C14 H14 0.9500 .
C15 C16 1.425(3) .
C15 H15 0.9500 .
C16 C17 1.410(4) .
C17 C18 1.417(3) .
C17 C21 1.435(3) .
C18 C19 1.419(3) .
C19 C20 1.368(3) .
C19 H19 0.9500 .
C21 C22 1.201(4) .
C23 H23B 0.9800 .
C23 H23C 0.9800 .
C23 H23A 0.9800 .
C24 H24A 0.9800 .
C24 H24C 0.9800 .
C24 H24B 0.9800 .
C25 H25A 0.9800 .
C25 H25C 0.9800 .
C25 H25B 0.9800 .
C26 C27 1.207(4) .
C28 H28B 0.9800 .
C28 H28C 0.9800 .
C28 H28A 0.9800 .
C29 H29B 0.9800 .
C29 H29C 0.9800 .
C29 H29A 0.9800 .
C30 H30A 0.9800 .
C30 H30C 0.9800 .
C30 H30B 0.9800 .

loop_
_geom_torsion_atom_site_label_1
_geom_torsion_atom_site_label_2
_geom_torsion_atom_site_label_3
_geom_torsion_atom_site_label_4
_geom_torsion
_geom_torsion_site_symmetry_1
_geom_torsion_site_symmetry_2
_geom_torsion_site_symmetry_3
_geom_torsion_site_symmetry_4
C20 S1 C1 C2 179.3(2) . . . .
C20 S1 C1 C6 0.1(2) . . . .
C6 C1 C2 C3 -0.4(4) . . . .
S1 C1 C2 C3 -179.6(2) . . . .
C1 C2 C3 C4 0.5(4) . . . .
C2 C3 C4 C5 -0.4(4) . . . .
C3 C4 C5 C6 0.2(4) . . . .
C4 C5 C6 C1 -0.1(4) . . . .
C4 C5 C6 C7 178.8(3) . . . .
C2 C1 C6 C5 0.2(4) . . . .
S1 C1 C6 C5 179.50(19) . . . .
C2 C1 C6 C7 -178.9(2) . . . .
S1 C1 C6 C7 0.4(3) . . . .
C5 C6 C7 C8 -0.5(4) . . . .
C1 C6 C7 C8 178.5(2) . . . .
C5 C6 C7 C20 -179.8(2) . . . .
C1 C6 C7 C20 -0.7(3) . . . .
C20 C7 C8 C9 0.4(4) . . . .
C6 C7 C8 C9 -178.8(2) . . . .
C7 C8 C9 C10 178.3(2) . . . .
C7 C8 C9 C18 -0.9(4) . . . .
C8 C9 C10 C11 178.3(2) . . . .
C18 C9 C10 C11 -2.5(4) . . . .
C8 C9 C10 C26 -2.6(4) . . . .
C18 C9 C10 C26 176.7(2) . . . .
C9 C10 C11 C12 -177.8(2) . . . .
C26 C10 C11 C12 3.1(4) . . . .
C9 C10 C11 C16 2.3(4) . . . .
C26 C10 C11 C16 -176.9(2) . . . .
C10 C11 C12 C13 179.1(2) . . . .
C16 C11 C12 C13 -0.9(4) . . . .
C11 C12 C13 C14 0.6(4) . . . .
C12 C13 C14 C15 0.5(4) . . . .
C13 C14 C15 C16 -1.2(4) . . . .
C14 C15 C16 C17 -179.2(2) . . . .
C14 C15 C16 C11 0.9(4) . . . .
C10 C11 C16 C17 0.2(3) . . . .
C12 C11 C16 C17 -179.8(2) . . . .
C10 C11 C16 C15 -179.9(2) . . . .
C12 C11 C16 C15 0.1(3) . . . .
C15 C16 C17 C18 177.7(2) . . . .
C11 C16 C17 C18 -2.4(4) . . . .
C15 C16 C17 C21 -4.9(4) . . . .
C11 C16 C17 C21 175.0(2) . . . .
C16 C17 C18 C19 -179.1(2) . . . .
C21 C17 C18 C19 3.4(4) . . . .
C16 C17 C18 C9 2.2(4) . . . .
C21 C17 C18 C9 -175.3(2) . . . .
C10 C9 C18 C17 0.3(3) . . . .
C8 C9 C18 C17 179.5(2) . . . .
C10 C9 C18 C19 -178.5(2) . . . .
C8 C9 C18 C19 0.8(3) . . . .
C17 C18 C19 C20 -178.8(2) . . . .
C9 C18 C19 C20 -0.1(4) . . . .
C18 C19 C20 C7 -0.5(4) . . . .
C18 C19 C20 S1 178.25(19) . . . .
C8 C7 C20 C19 0.3(4) . . . .
C6 C7 C20 C19 179.7(2) . . . .
C8 C7 C20 S1 -178.56(19) . . . .
C6 C7 C20 S1 0.8(3) . . . .
C1 S1 C20 C19 -179.3(2) . . . .
C1 S1 C20 C7 -0.48(19) . . . .
C16 C17 C21 C22 -140(4) . . . .
C18 C17 C21 C22 37(4) . . . .
C17 C21 C22 Si1 -15(5) . . . .
C25 Si1 C22 C21 139.4(18) . . . .
C24 Si1 C22 C21 -100.4(18) . . . .
C23 Si1 C22 C21 19.2(18) . . . .
C11 C10 C26 C27 179(100) . . . .
C9 C10 C26 C27 0(6) . . . .
C10 C26 C27 Si2 23(7) . . . .
C28 Si2 C27 C26 -45.3(16) . . . .
C30 Si2 C27 C26 -165.6(15) . . . .
C29 Si2 C27 C26 73.1(16) . . . .
